data_4071202
loop_
_publ_author_name
'Salem, Hiyam'
'Shimon, Linda J. W.'
'Leitus, Gregory'
'Weiner, Lev'
'Milstein, David'

_publ_section_title
;
 B&#x2212;C Bond Cleavage of BArFAnion Upon Oxidation of Rhodium(I) with
 AgBArF. Phosphinite Rhodium(I), Rhodium(II), and Rhodium(III) Pincer
 Complexes
;
_journal_issue 10
_journal_name_full Organometallics
_journal_page_first 2293
_journal_paper_doi 10.1021/om800034t
_journal_volume 27
_journal_year 2008
_chemical_formula_moiety 'C22 H40 Cl O2 P2 Rh'
_chemical_formula_sum 'C22 H40 Cl O2 P2 Rh'
_chemical_formula_weight 536.84
_chemical_name_common 'complex 4'
_chemical_name_systematic
; 
 ? 
;
_space_group_IT_number 2
_symmetry_cell_setting triclinic
_symmetry_space_group_name_Hall '-P 1'
_symmetry_space_group_name_H-M 'P -1'
_atom_sites_solution_hydrogens geom
_atom_sites_solution_primary direct
_atom_sites_solution_secondary difmap
_audit_creation_method SHELXL-97
_cell_angle_alpha 100.49(3)
_cell_angle_beta 95.71(3)
_cell_angle_gamma 103.91(3)
_cell_formula_units_Z 2
_cell_length_a 8.1760(16)
_cell_length_b 12.184(2)
_cell_length_c 13.351(3)
_cell_measurement_reflns_used 5582
_cell_measurement_temperature 120(2)
_cell_measurement_theta_max 27.48
_cell_measurement_theta_min 2.55
_cell_volume 1255.0(5)
_computing_cell_refinement HKL
_computing_data_collection 'Collect package (BrukerNonius)'
_computing_data_reduction HKL
_computing_structure_refinement 'SHELXL-97 (Sheldrick, 1997)'
_computing_structure_solution 'SHELXS-97 (Sheldrick, 1990)'
_diffrn_ambient_temperature 120(2)
_diffrn_measured_fraction_theta_full 0.998
_diffrn_measured_fraction_theta_max 0.998
_diffrn_measurement_device_type 'Nonius KappaCCD'
_diffrn_measurement_method 'phi and omega scans'
_diffrn_radiation_monochromator graphite
_diffrn_radiation_source 'fine-focus sealed tube'
_diffrn_radiation_type MoK\a
_diffrn_radiation_wavelength 0.71073
_diffrn_reflns_av_R_equivalents 0.0270
_diffrn_reflns_av_sigmaI/netI 0.0205
_diffrn_reflns_limit_h_max 10
_diffrn_reflns_limit_h_min -10
_diffrn_reflns_limit_k_max 15
_diffrn_reflns_limit_k_min -15
_diffrn_reflns_limit_l_max 17
_diffrn_reflns_limit_l_min 0
_diffrn_reflns_number 5732
_diffrn_reflns_theta_full 27.45
_diffrn_reflns_theta_max 27.45
_diffrn_reflns_theta_min 2.73
_exptl_absorpt_coefficient_mu 0.929
_exptl_absorpt_correction_T_max 0.7602
_exptl_absorpt_correction_T_min 0.5567
_exptl_absorpt_correction_type empirical
_exptl_absorpt_process_details 'SHELXL-97 (Sheldrick, 1997)'
_exptl_crystal_colour orange
_exptl_crystal_density_diffrn 1.421
_exptl_crystal_density_method 'not measured'
_exptl_crystal_description Prism
_exptl_crystal_F_000 560
_exptl_crystal_size_max 0.70
_exptl_crystal_size_mid 0.50
_exptl_crystal_size_min 0.30
_refine_diff_density_max 0.696
_refine_diff_density_min -0.969
_refine_diff_density_rms 0.071
_refine_ls_extinction_method none
_refine_ls_goodness_of_fit_ref 1.073
_refine_ls_hydrogen_treatment mixed
_refine_ls_matrix_type full
_refine_ls_number_parameters 301
_refine_ls_number_reflns 5732
_refine_ls_number_restraints 213
_refine_ls_restrained_S_all 1.053
_refine_ls_R_factor_all 0.0286
_refine_ls_R_factor_gt 0.0261
_refine_ls_shift/su_max 0.001
_refine_ls_shift/su_mean 0.000
_refine_ls_structure_factor_coef Fsqd
_refine_ls_weighting_details 'calc w=1/[\s^2^(Fo^2^)+(0.0237P)^2^+1.5031P] where P=(Fo^2^+2Fc^2^)/3'
_refine_ls_weighting_scheme calc
_refine_ls_wR_factor_gt 0.0620
_refine_ls_wR_factor_ref 0.0633
_reflns_number_gt 5361
_reflns_number_total 5732
_reflns_threshold_expression >2sigma(I)
_cod_data_source_file om800034t-file001.cif
_cod_data_source_block m637h
_cod_depositor_comments
;
The following automatic conversions were performed:

'_symmetry_cell_setting' value 'Triclinic' changed to 'triclinic'
according to /home/saulius/struct/CIF-dictionaries/cif_core.dic
dictionary named 'cif_core.dic' version 2.4.1 from 2010-06-29.

Automatic conversion script
Id: cif_fix_values 1715 2011-07-08 13:25:40Z adriana 
;
_cod_original_cell_volume 1255.1(5)
_cod_original_sg_symbol_H-M P-1
_cod_database_code 4071202

loop_
_symmetry_equiv_pos_as_xyz
'x, y, z'
'-x, -y, -z'

loop_
_atom_site_label
_atom_site_type_symbol
_atom_site_fract_x
_atom_site_fract_y
_atom_site_fract_z
_atom_site_U_iso_or_equiv
_atom_site_adp_type
_atom_site_occupancy
_atom_site_symmetry_multiplicity
_atom_site_calc_flag
_atom_site_refinement_flags
_atom_site_disorder_assembly
_atom_site_disorder_group
Rh1 Rh 0.037079(17) 0.742263(12) 0.276124(10) 0.01640(5) Uani 1 1 d . . .
H1 H -0.098(4) 0.798(2) 0.325(2) 0.043 Uiso 1 1 d . . .
P2 P -0.16085(6) 0.56618(4) 0.24956(3) 0.01586(10) Uani 1 1 d U A .
P3 P 0.18462(6) 0.91804(4) 0.24934(4) 0.01783(10) Uani 1 1 d U B .
Cl1 Cl 0.20372(7) 0.73567(5) 0.43281(4) 0.03085(12) Uani 1 1 d . . .
C11 C -0.1008(2) 0.74659(15) 0.14538(13) 0.0145(3) Uani 1 1 d U . .
C12 C -0.2413(2) 0.65508(15) 0.09665(13) 0.0143(3) Uani 1 1 d U . .
C13 C -0.3401(2) 0.65583(15) 0.00588(13) 0.0164(3) Uani 1 1 d U . .
H13 H -0.4351 0.5926 -0.0253 0.020 Uiso 1 1 calc R . .
C14 C -0.2954(2) 0.75219(16) -0.03793(14) 0.0202(4) Uani 1 1 d U . .
H14 H -0.3617 0.7544 -0.0998 0.024 Uiso 1 1 calc R . .
C15 C -0.1559(2) 0.84534(16) 0.00664(14) 0.0184(4) Uani 1 1 d U . .
H15 H -0.1259 0.9105 -0.0241 0.022 Uiso 1 1 calc R . .
C16 C -0.0618(2) 0.84000(15) 0.09764(13) 0.0155(3) Uani 1 1 d U . .
O21 O -0.28482(17) 0.55922(11) 0.14113(10) 0.0194(3) Uani 1 1 d U . .
C22 C -0.3196(2) 0.54672(17) 0.33923(14) 0.0217(4) Uani 1 1 d U . .
C23 C -0.0780(3) 0.43725(18) 0.21208(16) 0.0257(4) Uani 1 1 d U . .
C24A C -0.4867(8) 0.4648(6) 0.2921(5) 0.0272(19) Uiso 0.364(11) 1 d PU A 1
H24A H -0.4723 0.3865 0.2726 0.041 Uiso 0.364(11) 1 calc PR A 1
H24B H -0.5313 0.4881 0.2307 0.041 Uiso 0.364(11) 1 calc PR A 1
H24C H -0.5669 0.4656 0.3420 0.041 Uiso 0.364(11) 1 calc PR A 1
C28A C -0.2283(7) 0.3160(5) 0.1823(5) 0.0319(17) Uiso 0.424(11) 1 d PU A 1
H28A H -0.3152 0.3207 0.1283 0.048 Uiso 0.424(11) 1 calc PR A 1
H28B H -0.2805 0.3025 0.2435 0.048 Uiso 0.424(11) 1 calc PR A 1
H28C H -0.1794 0.2520 0.1573 0.048 Uiso 0.424(11) 1 calc PR A 1
C29A C 0.0709(5) 0.4894(4) 0.1546(3) 0.0368(12) Uiso 0.646(9) 1 d PU A 1
H29A H 0.1236 0.4287 0.1263 0.055 Uiso 0.646(9) 1 calc PR A 1
H29B H 0.1565 0.5516 0.2032 0.055 Uiso 0.646(9) 1 calc PR A 1
H29C H 0.0255 0.5206 0.0984 0.055 Uiso 0.646(9) 1 calc PR A 1
C24B C -0.4496(5) 0.4241(4) 0.3108(3) 0.0288(11) Uiso 0.636(11) 1 d PU A 2
H24D H -0.5377 0.4217 0.3556 0.043 Uiso 0.636(11) 1 calc PR A 2
H24E H -0.3896 0.3652 0.3201 0.043 Uiso 0.636(11) 1 calc PR A 2
H24F H -0.5028 0.4086 0.2388 0.043 Uiso 0.636(11) 1 calc PR A 2
C28B C -0.1988(5) 0.3390(4) 0.1407(4) 0.0294(13) Uiso 0.576(11) 1 d PU A 2
H28D H -0.2457 0.3655 0.0818 0.044 Uiso 0.576(11) 1 calc PR A 2
H28E H -0.2916 0.3054 0.1762 0.044 Uiso 0.576(11) 1 calc PR A 2
H28F H -0.1400 0.2803 0.1163 0.044 Uiso 0.576(11) 1 calc PR A 2
C29B C -0.0082(10) 0.4347(7) 0.1091(6) 0.039(2) Uiso 0.354(9) 1 d PU A 2
H29D H 0.0423 0.3693 0.0948 0.058 Uiso 0.354(9) 1 calc PR A 2
H29E H 0.0790 0.5070 0.1133 0.058 Uiso 0.354(9) 1 calc PR A 2
H29F H -0.1014 0.4261 0.0537 0.058 Uiso 0.354(9) 1 calc PR A 2
C25 C -0.2314(3) 0.5527(3) 0.44631(19) 0.0537(8) Uani 1 1 d U A .
H25A H -0.3110 0.5594 0.4959 0.081 Uiso 1 1 calc R . .
H25B H -0.1323 0.6202 0.4651 0.081 Uiso 1 1 calc R . .
H25C H -0.1940 0.4822 0.4471 0.081 Uiso 1 1 calc R . .
C26A C -0.4218(6) 0.6363(4) 0.3362(3) 0.0324(12) Uani 0.675(12) 1 d PU A 1
H26A H -0.4889 0.6210 0.2677 0.049 Uiso 0.675(12) 1 calc PR A 1
H26B H -0.3436 0.7140 0.3509 0.049 Uiso 0.675(12) 1 calc PR A 1
H26C H -0.4985 0.6314 0.3881 0.049 Uiso 0.675(12) 1 calc PR A 1
C26B C -0.3314(16) 0.6756(8) 0.3623(7) 0.039(2) Uiso 0.325(12) 1 d PU A 2
H26D H -0.3611 0.6979 0.2973 0.058 Uiso 0.325(12) 1 calc PR A 2
H26E H -0.2211 0.7265 0.3977 0.058 Uiso 0.325(12) 1 calc PR A 2
H26F H -0.4192 0.6827 0.4061 0.058 Uiso 0.325(12) 1 calc PR A 2
C27 C 0.0192(4) 0.4147(2) 0.3055(2) 0.0558(9) Uani 1 1 d U A .
H27A H -0.0614 0.3809 0.3483 0.084 Uiso 1 1 calc R . .
H27B H 0.0953 0.4877 0.3457 0.084 Uiso 1 1 calc R . .
H27C H 0.0867 0.3608 0.2830 0.084 Uiso 1 1 calc R . .
O31 O 0.07810(16) 0.93305(11) 0.14271(10) 0.0201(3) Uani 1 1 d U . .
C32 C 0.3962(3) 0.91987(19) 0.20889(17) 0.0273(4) Uani 1 1 d U . .
C33 C 0.1826(3) 1.05196(17) 0.34057(15) 0.0233(4) Uani 1 1 d U . .
C34 C 0.4636(4) 1.0137(3) 0.1519(3) 0.0642(10) Uani 1 1 d U B .
H34A H 0.5667 1.0016 0.1250 0.096 Uiso 1 1 calc R . .
H34B H 0.4911 1.0895 0.1991 0.096 Uiso 1 1 calc R . .
H34C H 0.3769 1.0109 0.0946 0.096 Uiso 1 1 calc R . .
C35 C 0.5257(3) 0.9302(3) 0.3036(3) 0.0587(9) Uani 1 1 d U B .
H35A H 0.6266 0.9087 0.2814 0.088 Uiso 1 1 calc R . .
H35B H 0.4742 0.8782 0.3467 0.088 Uiso 1 1 calc R . .
H35C H 0.5592 1.0101 0.3434 0.088 Uiso 1 1 calc R . .
C36A C 0.3660(4) 0.7957(3) 0.1487(3) 0.0421(12) Uani 0.766(10) 1 d PU B 1
H36A H 0.2738 0.7795 0.0909 0.063 Uiso 0.766(10) 1 calc PR B 1
H36B H 0.3342 0.7420 0.1943 0.063 Uiso 0.766(10) 1 calc PR B 1
H36C H 0.4705 0.7860 0.1224 0.063 Uiso 0.766(10) 1 calc PR B 1
C37A C 0.2798(11) 1.1658(3) 0.3128(4) 0.0300(14) Uani 0.73(2) 1 d PU B 1
H37A H 0.2400 1.1656 0.2410 0.045 Uiso 0.73(2) 1 calc PR B 1
H37B H 0.4023 1.1716 0.3215 0.045 Uiso 0.73(2) 1 calc PR B 1
H37C H 0.2586 1.2321 0.3582 0.045 Uiso 0.73(2) 1 calc PR B 1
C38A C -0.0060(4) 1.0589(4) 0.3386(3) 0.0363(13) Uani 0.713(13) 1 d PU B 1
H38A H -0.0107 1.1253 0.3910 0.054 Uiso 0.713(13) 1 calc PR B 1
H38B H -0.0756 0.9877 0.3530 0.054 Uiso 0.713(13) 1 calc PR B 1
H38C H -0.0499 1.0681 0.2704 0.054 Uiso 0.713(13) 1 calc PR B 1
C39A C 0.2600(15) 1.0510(3) 0.4494(3) 0.047(2) Uani 0.84(2) 1 d PU B 1
H39A H 0.3838 1.0642 0.4533 0.071 Uiso 0.84(2) 1 calc PR B 1
H39B H 0.2112 0.9758 0.4658 0.071 Uiso 0.84(2) 1 calc PR B 1
H39C H 0.2348 1.1123 0.4990 0.071 Uiso 0.84(2) 1 calc PR B 1
C36B C 0.3732(15) 0.8328(11) 0.0960(10) 0.040(3) Uiso 0.234(10) 1 d PU B 2
H36D H 0.3129 0.8617 0.0436 0.060 Uiso 0.234(10) 1 calc PR B 2
H36E H 0.3073 0.7550 0.0988 0.060 Uiso 0.234(10) 1 calc PR B 2
H36F H 0.4856 0.8296 0.0781 0.060 Uiso 0.234(10) 1 calc PR B 2
C37B C 0.207(3) 1.1523(10) 0.2959(9) 0.029(3) Uiso 0.27(2) 1 d PU B 2
H37D H 0.1878 1.2169 0.3446 0.043 Uiso 0.27(2) 1 calc PR B 2
H37E H 0.1263 1.1352 0.2322 0.043 Uiso 0.27(2) 1 calc PR B 2
H37F H 0.3238 1.1733 0.2804 0.043 Uiso 0.27(2) 1 calc PR B 2
C38B C 0.0045(11) 1.0101(11) 0.3650(8) 0.034(3) Uiso 0.287(13) 1 d PU B 2
H38D H -0.0227 1.0725 0.4123 0.052 Uiso 0.287(13) 1 calc PR B 2
H38E H -0.0019 0.9435 0.3974 0.052 Uiso 0.287(13) 1 calc PR B 2
H38F H -0.0772 0.9872 0.3012 0.052 Uiso 0.287(13) 1 calc PR B 2
C39B C 0.325(3) 1.0609(17) 0.4299(19) 0.027(5) Uiso 0.16(2) 1 d PU B 2
H39D H 0.4364 1.0862 0.4085 0.040 Uiso 0.16(2) 1 calc PR B 2
H39E H 0.3124 0.9850 0.4476 0.040 Uiso 0.16(2) 1 calc PR B 2
H39F H 0.3152 1.1171 0.4902 0.040 Uiso 0.16(2) 1 calc PR B 2

loop_
_atom_site_aniso_label
_atom_site_aniso_U_11
_atom_site_aniso_U_22
_atom_site_aniso_U_33
_atom_site_aniso_U_23
_atom_site_aniso_U_13
_atom_site_aniso_U_12
Rh1 0.01486(8) 0.01710(8) 0.01489(8) 0.00690(5) -0.00402(5) -0.00033(5)
P2 0.0162(2) 0.0147(2) 0.0150(2) 0.00589(16) -0.00267(16) 0.00087(17)
P3 0.0151(2) 0.0182(2) 0.0168(2) 0.00758(17) -0.00428(17) -0.00216(17)
Cl1 0.0324(3) 0.0310(3) 0.0223(2) 0.01276(19) -0.01222(19) -0.0034(2)
C11 0.0120(8) 0.0152(8) 0.0155(8) 0.0059(6) 0.0010(6) 0.0007(6)
C12 0.0157(8) 0.0142(8) 0.0128(7) 0.0041(6) 0.0003(6) 0.0032(6)
C13 0.0162(8) 0.0168(8) 0.0136(8) 0.0023(6) -0.0015(6) 0.0015(7)
C14 0.0208(9) 0.0231(9) 0.0150(8) 0.0066(7) -0.0027(7) 0.0031(7)
C15 0.0211(9) 0.0168(8) 0.0159(8) 0.0075(7) -0.0009(7) 0.0012(7)
C16 0.0140(8) 0.0152(8) 0.0142(8) 0.0021(6) -0.0023(6) 0.0009(6)
O21 0.0205(6) 0.0160(6) 0.0192(6) 0.0080(5) -0.0046(5) -0.0002(5)
C22 0.0219(9) 0.0231(9) 0.0172(8) 0.0014(7) 0.0016(7) 0.0031(7)
C23 0.0277(10) 0.0290(10) 0.0239(10) 0.0050(8) 0.0012(8) 0.0155(8)
C25 0.0357(14) 0.101(2) 0.0270(12) 0.0322(14) 0.0077(10) 0.0070(15)
C26A 0.026(2) 0.035(2) 0.0379(19) 0.0034(15) 0.0093(16) 0.0134(18)
C27 0.079(2) 0.0349(14) 0.0511(16) -0.0028(12) -0.0289(15) 0.0348(14)
O31 0.0173(6) 0.0184(6) 0.0209(6) 0.0087(5) -0.0052(5) -0.0024(5)
C32 0.0192(9) 0.0311(11) 0.0342(11) 0.0130(9) 0.0029(8) 0.0078(8)
C33 0.0259(10) 0.0230(9) 0.0171(9) 0.0047(7) 0.0010(7) -0.0005(8)
C34 0.0506(17) 0.095(3) 0.092(2) 0.074(2) 0.0523(17) 0.0465(18)
C35 0.0197(11) 0.095(2) 0.070(2) 0.0531(19) 0.0000(12) 0.0072(13)
C36A 0.0386(18) 0.050(2) 0.042(2) 0.0033(16) 0.0089(14) 0.0244(16)
C37A 0.037(4) 0.0194(15) 0.0338(19) 0.0102(12) 0.0090(19) 0.0025(16)
C38A 0.0331(18) 0.033(2) 0.042(2) 0.0005(17) 0.0167(15) 0.0086(14)
C39A 0.085(5) 0.0265(16) 0.0183(16) -0.0004(11) -0.014(2) 0.0033(19)

loop_
_atom_type_symbol
_atom_type_description
_atom_type_scat_dispersion_real
_atom_type_scat_dispersion_imag
_atom_type_scat_source
C C 0.0033 0.0016 'International Tables Vol C Tables 4.2.6.8 and 6.1.1.4'
H H 0.0000 0.0000 'International Tables Vol C Tables 4.2.6.8 and 6.1.1.4'
O O 0.0106 0.0060 'International Tables Vol C Tables 4.2.6.8 and 6.1.1.4'
P P 0.1023 0.0942 'International Tables Vol C Tables 4.2.6.8 and 6.1.1.4'
Cl Cl 0.1484 0.1585 'International Tables Vol C Tables 4.2.6.8 and 6.1.1.4'
Rh Rh -1.1178 0.9187 'International Tables Vol C Tables 4.2.6.8 and 6.1.1.4'

loop_
_geom_angle_atom_site_label_1
_geom_angle_atom_site_label_2
_geom_angle_atom_site_label_3
_geom_angle
C11 Rh1 P2 80.35(6)
C11 Rh1 P3 80.03(6)
P2 Rh1 P3 160.334(19)
C11 Rh1 Cl1 179.52(5)
P2 Rh1 Cl1 99.44(4)
P3 Rh1 Cl1 100.18(4)
C11 Rh1 H1 82.1(10)
P2 Rh1 H1 87.5(10)
P3 Rh1 H1 91.0(10)
Cl1 Rh1 H1 98.3(10)
O21 P2 C22 101.10(8)
O21 P2 C23 100.68(9)
C22 P2 C23 113.58(10)
O21 P2 Rh1 104.27(6)
C22 P2 Rh1 118.31(7)
C23 P2 Rh1 115.38(7)
O31 P3 C33 101.13(9)
O31 P3 C32 100.92(9)
C33 P3 C32 113.65(10)
O31 P3 Rh1 104.47(6)
C33 P3 Rh1 118.85(7)
C32 P3 Rh1 114.43(7)
C16 C11 C12 116.48(15)
C16 C11 Rh1 121.94(13)
C12 C11 Rh1 121.58(13)
C13 C12 O21 118.45(15)
C13 C12 C11 122.89(16)
O21 C12 C11 118.65(15)
C12 C13 C14 117.97(16)
C12 C13 H13 121.0
C14 C13 H13 121.0
C15 C14 C13 121.66(16)
C15 C14 H14 119.2
C13 C14 H14 119.2
C14 C15 C16 117.89(17)
C14 C15 H15 121.1
C16 C15 H15 121.1
C11 C16 C15 123.12(16)
C11 C16 O31 118.70(15)
C15 C16 O31 118.18(16)
C12 O21 P2 115.15(11)
C24A C22 C25 123.8(3)
C24A C22 C26A 82.5(4)
C25 C22 C26A 113.3(2)
C25 C22 C24B 103.8(2)
C26A C22 C24B 107.5(3)
C24A C22 C26B 111.8(6)
C25 C22 C26B 95.0(4)
C24B C22 C26B 136.0(5)
C24A C22 P2 114.5(3)
C25 C22 P2 110.11(15)
C26A C22 P2 109.04(18)
C24B C22 P2 113.07(17)
C26B C22 P2 96.5(4)
C28B C23 C27 118.5(3)
C28B C23 C29B 75.7(4)
C27 C23 C29B 121.9(3)
C28B C23 C29A 109.0(3)
C27 C23 C29A 101.6(2)
C27 C23 C28A 98.5(3)
C29B C23 C28A 99.9(4)
C29A C23 C28A 132.0(3)
C28B C23 P2 114.8(2)
C27 C23 P2 110.28(16)
C29B C23 P2 111.9(3)
C29A C23 P2 100.17(19)
C28A C23 P2 112.8(2)
C22 C24A H24A 109.5
C22 C24A H24B 109.5
C22 C24A H24C 109.5
C23 C28A H28A 109.5
C23 C28A H28B 109.5
C23 C28A H28C 109.5
C23 C29A H29A 109.5
C23 C29A H29B 109.5
C23 C29A H29C 109.5
C22 C24B H24D 109.5
C22 C24B H24E 109.5
H24D C24B H24E 109.5
C22 C24B H24F 109.5
H24D C24B H24F 109.5
H24E C24B H24F 109.5
C23 C28B H28D 109.5
C23 C28B H28E 109.5
H28D C28B H28E 109.5
C23 C28B H28F 109.5
H28D C28B H28F 109.5
H28E C28B H28F 109.5
C23 C29B H29D 109.5
C23 C29B H29E 109.5
H29D C29B H29E 109.5
C23 C29B H29F 109.5
H29D C29B H29F 109.5
H29E C29B H29F 109.5
C22 C25 H25A 109.5
C22 C25 H25B 109.5
H25A C25 H25B 109.5
C22 C25 H25C 109.5
H25A C25 H25C 109.5
H25B C25 H25C 109.5
C22 C26A H26A 109.5
C22 C26A H26B 109.5
C22 C26A H26C 109.5
C22 C26B H26D 109.5
C22 C26B H26E 109.5
H26D C26B H26E 109.5
C22 C26B H26F 109.5
H26D C26B H26F 109.5
H26E C26B H26F 109.5
C23 C27 H27A 109.5
C23 C27 H27B 109.5
H27A C27 H27B 109.5
C23 C27 H27C 109.5
H27A C27 H27C 109.5
H27B C27 H27C 109.5
C16 O31 P3 114.83(11)
C34 C32 C36A 115.7(3)
C34 C32 C35 109.6(2)
C36A C32 C35 104.7(2)
C34 C32 C36B 84.0(5)
C35 C32 C36B 126.6(5)
C34 C32 P3 114.99(16)
C36A C32 P3 101.82(18)
C35 C32 P3 109.26(17)
C36B C32 P3 110.3(4)
C37B C33 C38B 113.9(10)
C37B C33 C39A 124.9(7)
C38B C33 C39A 91.1(6)
C37B C33 C39B 113.9(12)
C38B C33 C39B 113.6(12)
C38B C33 C37A 133.0(6)
C39A C33 C37A 107.7(4)
C39B C33 C37A 92.9(10)
C37B C33 C38A 85.3(8)
C39A C33 C38A 110.4(5)
C39B C33 C38A 132.3(10)
C37A C33 C38A 105.4(4)
C37B C33 P3 113.7(4)
C38B C33 P3 97.2(4)
C39A C33 P3 110.4(2)
C39B C33 P3 102.8(7)
C37A C33 P3 114.57(17)
C38A C33 P3 108.35(17)
C32 C34 H34A 109.5
C32 C34 H34B 109.5
H34A C34 H34B 109.5
C32 C34 H34C 109.5
H34A C34 H34C 109.5
H34B C34 H34C 109.5
C32 C35 H35A 109.5
C32 C35 H35B 109.5
H35A C35 H35B 109.5
C32 C35 H35C 109.5
H35A C35 H35C 109.5
H35B C35 H35C 109.5
C32 C36A H36A 109.5
C32 C36A H36B 109.5
C32 C36A H36C 109.5
C33 C37A H37A 109.5
C33 C37A H37B 109.5
C33 C37A H37C 109.5
C33 C38A H38A 109.5
C33 C38A H38B 109.5
C33 C38A H38C 109.5
C33 C39A H39A 109.5
C33 C39A H39B 109.5
C33 C39A H39C 109.5
C32 C36B H36D 109.5
C32 C36B H36E 109.5
H36D C36B H36E 109.5
C32 C36B H36F 109.5
H36D C36B H36F 109.5
H36E C36B H36F 109.5
C33 C37B H37D 109.5
C33 C37B H37E 109.5
H37D C37B H37E 109.5
C33 C37B H37F 109.5
H37D C37B H37F 109.5
H37E C37B H37F 109.5
C33 C38B H38D 109.5
C33 C38B H38E 109.5
H38D C38B H38E 109.5
C33 C38B H38F 109.5
H38D C38B H38F 109.5
H38E C38B H38F 109.5
C33 C39B H39D 109.5
C33 C39B H39E 109.5
H39D C39B H39E 109.5
C33 C39B H39F 109.5
H39D C39B H39F 109.5
H39E C39B H39F 109.5

loop_
_geom_bond_atom_site_label_1
_geom_bond_atom_site_label_2
_geom_bond_distance
Rh1 C11 1.9976(18)
Rh1 P2 2.2994(10)
Rh1 P3 2.3005(8)
Rh1 Cl1 2.4054(9)
Rh1 H1 1.57(3)
P2 O21 1.6589(14)
P2 C22 1.854(2)
P2 C23 1.863(2)
P3 O31 1.6562(14)
P3 C33 1.855(2)
P3 C32 1.859(2)
C11 C16 1.390(2)
C11 C12 1.399(2)
C12 C13 1.391(2)
C12 O21 1.392(2)
C13 C14 1.393(3)
C13 H13 0.9500
C14 C15 1.393(3)
C14 H14 0.9500
C15 C16 1.393(2)
C15 H15 0.9500
C16 O31 1.395(2)
C22 C24A 1.485(6)
C22 C25 1.517(3)
C22 C26A 1.530(4)
C22 C24B 1.567(4)
C22 C26B 1.572(9)
C23 C28B 1.466(4)
C23 C27 1.515(3)
C23 C29B 1.538(7)
C23 C29A 1.570(4)
C23 C28A 1.633(6)
C24A H24A 0.9800
C24A H24B 0.9800
C24A H24C 0.9800
C28A H28A 0.9800
C28A H28B 0.9800
C28A H28C 0.9800
C29A H29A 0.9800
C29A H29B 0.9800
C29A H29C 0.9800
C24B H24D 0.9800
C24B H24E 0.9800
C24B H24F 0.9800
C28B H28D 0.9800
C28B H28E 0.9800
C28B H28F 0.9800
C29B H29D 0.9800
C29B H29E 0.9800
C29B H29F 0.9800
C25 H25A 0.9800
C25 H25B 0.9800
C25 H25C 0.9800
C26A H26A 0.9800
C26A H26B 0.9800
C26A H26C 0.9800
C26B H26D 0.9800
C26B H26E 0.9800
C26B H26F 0.9800
C27 H27A 0.9800
C27 H27B 0.9800
C27 H27C 0.9800
C32 C34 1.512(3)
C32 C36A 1.527(4)
C32 C35 1.533(3)
C32 C36B 1.643(12)
C33 C37B 1.436(10)
C33 C38B 1.511(9)
C33 C39A 1.530(4)
C33 C39B 1.550(18)
C33 C37A 1.552(4)
C33 C38A 1.562(4)
C34 H34A 0.9800
C34 H34B 0.9800
C34 H34C 0.9800
C35 H35A 0.9800
C35 H35B 0.9800
C35 H35C 0.9800
C36A H36A 0.9800
C36A H36B 0.9800
C36A H36C 0.9800
C37A H37A 0.9800
C37A H37B 0.9800
C37A H37C 0.9800
C38A H38A 0.9800
C38A H38B 0.9800
C38A H38C 0.9800
C39A H39A 0.9800
C39A H39B 0.9800
C39A H39C 0.9800
C36B H36D 0.9800
C36B H36E 0.9800
C36B H36F 0.9800
C37B H37D 0.9800
C37B H37E 0.9800
C37B H37F 0.9800
C38B H38D 0.9800
C38B H38E 0.9800
C38B H38F 0.9800
C39B H39D 0.9800
C39B H39E 0.9800
C39B H39F 0.9800

loop_
_geom_torsion_atom_site_label_1
_geom_torsion_atom_site_label_2
_geom_torsion_atom_site_label_3
_geom_torsion_atom_site_label_4
_geom_torsion
C11 Rh1 P2 O21 0.11(7)
P3 Rh1 P2 O21 -3.62(9)
Cl1 Rh1 P2 O21 -179.46(5)
C11 Rh1 P2 C22 -111.15(9)
P3 Rh1 P2 C22 -114.88(9)
Cl1 Rh1 P2 C22 69.28(8)
C11 Rh1 P2 C23 109.52(9)
P3 Rh1 P2 C23 105.79(9)
Cl1 Rh1 P2 C23 -70.05(8)
C11 Rh1 P3 O31 1.28(7)
P2 Rh1 P3 O31 5.01(9)
Cl1 Rh1 P3 O31 -179.16(6)
C11 Rh1 P3 C33 112.99(9)
P2 Rh1 P3 C33 116.72(9)
Cl1 Rh1 P3 C33 -67.45(8)
C11 Rh1 P3 C32 -108.12(10)
P2 Rh1 P3 C32 -104.39(9)
Cl1 Rh1 P3 C32 71.44(8)
P2 Rh1 C11 C16 -179.66(15)
P3 Rh1 C11 C16 -0.93(14)
P2 Rh1 C11 C12 -0.09(14)
P3 Rh1 C11 C12 178.63(15)
C16 C11 C12 C13 -0.7(3)
Rh1 C11 C12 C13 179.70(14)
C16 C11 C12 O21 179.62(15)
Rh1 C11 C12 O21 0.0(2)
O21 C12 C13 C14 179.97(16)
C11 C12 C13 C14 0.3(3)
C12 C13 C14 C15 0.3(3)
C13 C14 C15 C16 -0.5(3)
C12 C11 C16 C15 0.6(3)
Rh1 C11 C16 C15 -179.86(14)
C12 C11 C16 O31 -179.44(15)
Rh1 C11 C16 O31 0.1(2)
C14 C15 C16 C11 0.0(3)
C14 C15 C16 O31 180.00(17)
C13 C12 O21 P2 -179.60(13)
C11 C12 O21 P2 0.1(2)
C22 P2 O21 C12 123.14(13)
C23 P2 O21 C12 -120.00(13)
Rh1 P2 O21 C12 -0.13(13)
O21 P2 C22 C24A 36.3(4)
C23 P2 C22 C24A -70.6(4)
Rh1 P2 C22 C24A 149.4(4)
O21 P2 C22 C25 -178.88(18)
C23 P2 C22 C25 74.2(2)
Rh1 P2 C22 C25 -65.9(2)
O21 P2 C22 C26A -54.0(2)
C23 P2 C22 C26A -161.0(2)
Rh1 P2 C22 C26A 59.0(2)
O21 P2 C22 C24B 65.5(2)
C23 P2 C22 C24B -41.5(2)
Rh1 P2 C22 C24B 178.5(2)
O21 P2 C22 C26B -81.1(4)
C23 P2 C22 C26B 171.9(4)
Rh1 P2 C22 C26B 31.9(4)
O21 P2 C23 C28B -34.3(3)
C22 P2 C23 C28B 72.9(3)
Rh1 P2 C23 C28B -145.9(3)
O21 P2 C23 C27 -171.28(19)
C22 P2 C23 C27 -64.1(2)
Rh1 P2 C23 C27 77.2(2)
O21 P2 C23 C29B 49.6(4)
C22 P2 C23 C29B 156.8(3)
Rh1 P2 C23 C29B -62.0(4)
O21 P2 C23 C29A 82.20(19)
C22 P2 C23 C29A -170.58(18)
Rh1 P2 C23 C29A -29.3(2)
O21 P2 C23 C28A -62.2(3)
C22 P2 C23 C28A 45.0(3)
Rh1 P2 C23 C28A -173.8(3)
C11 C16 O31 P3 1.2(2)
C15 C16 O31 P3 -178.83(14)
C33 P3 O31 C16 -125.62(13)
C32 P3 O31 C16 117.35(14)
Rh1 P3 O31 C16 -1.65(13)
O31 P3 C32 C34 45.5(2)
C33 P3 C32 C34 -61.9(2)
Rh1 P3 C32 C34 157.1(2)
O31 P3 C32 C36A -80.4(2)
C33 P3 C32 C36A 172.18(19)
Rh1 P3 C32 C36A 31.1(2)
O31 P3 C32 C35 169.27(18)
C33 P3 C32 C35 61.9(2)
Rh1 P3 C32 C35 -79.19(19)
O31 P3 C32 C36B -47.3(5)
C33 P3 C32 C36B -154.7(5)
Rh1 P3 C32 C36B 64.2(5)
O31 P3 C33 C37B -39.7(9)
C32 P3 C33 C37B 67.6(9)
Rh1 P3 C33 C37B -153.2(9)
O31 P3 C33 C38B 80.4(5)
C32 P3 C33 C38B -172.3(5)
Rh1 P3 C33 C38B -33.1(5)
O31 P3 C33 C39A 174.2(5)
C32 P3 C33 C39A -78.5(5)
Rh1 P3 C33 C39A 60.7(5)
O31 P3 C33 C39B -163.3(11)
C32 P3 C33 C39B -56.1(11)
Rh1 P3 C33 C39B 83.1(11)
O31 P3 C33 C37A -64.1(4)
C32 P3 C33 C37A 43.2(4)
Rh1 P3 C33 C37A -177.6(4)
O31 P3 C33 C38A 53.3(3)
C32 P3 C33 C38A 160.5(2)
Rh1 P3 C33 C38A -60.3(3)
